data_4508475
loop_
_publ_author_name
'Isaeva, Vera I.'
'Belyaeva, Elena V.'
'Fitch, Andrew N.'
'Chernyshev, Vladimir V.'
'Klyamkin, Semen N.'
'Kustov, Leonid M.'

_publ_section_title
;
 Synthesis and Structural Characterization of a Series of Novel
 Zn(II)-based MOFs with Pyridine-2,5-dicarboxylate Linkers
;
_journal_issue 12
_journal_name_full 'Crystal Growth &amp; Design'
_journal_page_first 5305
_journal_paper_doi 10.1021/cg401106z
_journal_volume 13
_journal_year 2013
_chemical_formula_moiety 'C14 H10 N2 O10 Zn2, C3 H7 N O'
_chemical_formula_sum 'C17 H17 N3 O11 Zn2'
_chemical_formula_weight 570.08
_chemical_name_systematic
; 
 ? 
;
_space_group_IT_number 14
_symmetry_cell_setting monoclinic
_symmetry_space_group_name_Hall '-P 2yn'
_symmetry_space_group_name_H-M 'P 1 21/n 1'
_audit_creation_method SHELXL-97
_cell_angle_alpha 90.00
_cell_angle_beta 106.261(17)
_cell_angle_gamma 90.00
_cell_formula_units_Z 4
_cell_length_a 16.4202(12)
_cell_length_b 12.0913(17)
_cell_length_c 11.5641(16)
_cell_measurement_reflns_used 1784
_cell_measurement_temperature 298(2)
_cell_measurement_theta_max 11.497
_cell_measurement_theta_min 1.083
_cell_volume 2204.1(5)
_computing_cell_refinement 'LSPAID (Visser et al., 1986)'
_computing_data_collection 'local program'
_computing_data_reduction 'MRIA (Zlokazov et al., 1992)'
_computing_molecular_graphics 'PLATON (Spek, 2009)'
_computing_publication_material 'SHELXL-97 and MRIA'
_computing_structure_refinement MRIA
_computing_structure_solution MRIA
_diffrn_ambient_temperature 298(2)
_diffrn_detector_type 'scintillation counter'
_diffrn_measurement_device_type 'ESRF powder diffractometer'
_diffrn_radiation_monochromator 'Si 111 double crystal'
_diffrn_radiation_type synchrotron
_diffrn_radiation_wavelength 0.399810(13)
_diffrn_source 'ID31 bending magnet at ESRF'
_diffrn_source_type 'synchrotron radiation'
_exptl_absorpt_coefficient_mu 1.182
_exptl_absorpt_correction_type none
_exptl_crystal_density_diffrn 1.718
_exptl_crystal_density_method 'not measured'
_exptl_crystal_F_000 1152
_pd_block_diffractogram_id Ia_II_pattern
_pd_char_colour colorless
_pd_char_particle_morphology 'no specific habit'
_pd_instr_location
; 
ID31 beam line, ESRF, Grenoble, France
;
_pd_meas_2theta_range_inc 0.002
_pd_meas_2theta_range_max 23.000
_pd_meas_2theta_range_min 1.000
_pd_meas_number_of_points 11001
_pd_meas_scan_method cont
_pd_prep_pressure 101
_pd_prep_temperature 298(2)
_pd_proc_2theta_range_inc 0.002
_pd_proc_2theta_range_max 23.000
_pd_proc_2theta_range_min 1.000
_pd_proc_ls_background_function 'Chebyshev polynomial up to the 5th order'
_pd_proc_ls_pref_orient_corr none
_pd_proc_ls_profile_function 'split-type pseudo-Voigt (Toraya, 1986)'
_pd_proc_ls_prof_R_factor 0.0536
_pd_proc_ls_prof_wR_expected 0.0453
_pd_proc_ls_prof_wR_factor 0.0684
_pd_proc_wavelength 0.399810(13)
_pd_spec_mounting
; 
Specimen was sealed in a 1.0 mm diameter borosilicate glass capillary
;
_pd_spec_mount_mode transmission
_pd_spec_shape cylinder
_pd_spec_size_axial 15
_pd_spec_size_equat 1.0
_pd_spec_size_thick 1.0
_refine_diff_density_max 0.47
_refine_diff_density_min -0.34
_refine_diff_density_rms 0.23
_refine_ls_extinction_method none
_refine_ls_goodness_of_fit_all 1.5122
_refine_ls_hydrogen_treatment noref
_refine_ls_matrix_type fullcycle
_refine_ls_number_constraints 8
_refine_ls_number_parameters 323
_refine_ls_number_restraints 271
_refine_ls_R_I_factor 0.1011
_refine_ls_shift/su_max 0.003
_refine_ls_shift/su_mean 0.001
_refine_ls_structure_factor_coef Inet
_refine_ls_weighting_scheme sigma
_cod_data_source_file cg401106z_si_002.cif
_cod_data_source_block ii
_cod_original_sg_symbol_H-M 'P 21/n'
_cod_database_code 4508475

loop_
_symmetry_equiv_pos_as_xyz
'x, y, z'
'-x+1/2, y+1/2, -z+1/2'
'-x, -y, -z'
'x-1/2, -y-1/2, z-1/2'

loop_
_atom_site_label
_atom_site_type_symbol
_atom_site_fract_x
_atom_site_fract_y
_atom_site_fract_z
_atom_site_U_iso_or_equiv
_atom_site_adp_type
_atom_site_occupancy
_atom_site_symmetry_multiplicity
_atom_site_calc_flag
Zn1 Zn 0.80630(19) 0.4985(2) 0.5883(3) 0.0430(18) Uiso 1 1 d
O1 O 0.7208(8) 0.6061(11) 0.6353(11) 0.050(7) Uiso 1 1 d
O2 O 0.6827(8) 0.7817(11) 0.6427(12) 0.053(7) Uiso 1 1 d
O3 O 1.0155(8) 0.8997(11) 0.3885(12) 0.051(7) Uiso 1 1 d
O4 O 1.0363(8) 0.7178(12) 0.3973(11) 0.049(7) Uiso 1 1 d
N1 N 0.8452(10) 0.6568(15) 0.5450(14) 0.053(9) Uiso 1 1 d
C1 C 0.7999(12) 0.7415(17) 0.5692(19) 0.054(11) Uiso 1 1 d
C2 C 0.8143(12) 0.8492(18) 0.5427(18) 0.054(12) Uiso 1 1 d
H2 H 0.7807 0.9062 0.5581 0.064 Uiso 1 1 calc
C3 C 0.8797(12) 0.8711(17) 0.4929(19) 0.058(12) Uiso 1 1 d
H3 H 0.8916 0.9436 0.4761 0.070 Uiso 1 1 calc
C4 C 0.9271(11) 0.7857(17) 0.4683(17) 0.051(11) Uiso 1 1 d
C5 C 0.9067(12) 0.6788(18) 0.494(2) 0.061(11) Uiso 1 1 d
H5 H 0.9372 0.6203 0.4744 0.073 Uiso 1 1 calc
C6 C 0.9997(12) 0.8040(19) 0.4152(19) 0.057(11) Uiso 1 1 d
C7 C 0.7295(11) 0.7089(17) 0.6214(17) 0.052(11) Uiso 1 1 d
Zn2 Zn 0.90031(17) 0.2643(2) 0.7523(3) 0.0389(17) Uiso 1 1 d
O5 O 0.8949(8) 0.4374(12) 0.7468(12) 0.053(7) Uiso 1 1 d
O6 O 0.9668(7) 0.5917(11) 0.8102(11) 0.048(7) Uiso 1 1 d
O7 O 1.2983(8) 0.2376(11) 1.1151(12) 0.052(7) Uiso 1 1 d
O8 O 1.2087(8) 0.1016(11) 1.0347(13) 0.051(7) Uiso 1 1 d
N2 N 1.0193(9) 0.3113(15) 0.8682(14) 0.054(8) Uiso 1 1 d
C8 C 1.0331(12) 0.4204(18) 0.8770(18) 0.054(11) Uiso 1 1 d
C9 C 1.1075(12) 0.4648(18) 0.945(2) 0.062(12) Uiso 1 1 d
H9 H 1.1145 0.5411 0.9504 0.075 Uiso 1 1 calc
C11 C 1.1611(11) 0.2823(18) 0.9910(18) 0.061(12) Uiso 1 1 d
C10 C 1.1724(12) 0.3952(18) 1.0044(19) 0.057(11) Uiso 1 1 d
H10 H 1.2229 0.4240 1.0531 0.069 Uiso 1 1 calc
C12 C 1.0827(12) 0.2436(17) 0.9249(18) 0.053(11) Uiso 1 1 d
H12 H 1.0736 0.1677 0.9193 0.064 Uiso 1 1 calc
C13 C 1.2292(12) 0.2016(17) 1.0526(19) 0.061(11) Uiso 1 1 d
C14 C 0.9599(12) 0.4903(17) 0.8056(19) 0.057(12) Uiso 1 1 d
O9 O 0.7989(8) 0.2873(11) 0.2879(11) 0.048(4) Uiso 1 1 d
N3 N 0.8648(9) 0.1536(13) 0.2199(14) 0.048(4) Uiso 1 1 d
C15 C 0.9260(12) 0.1144(16) 0.1571(19) 0.048(4) Uiso 1 1 d
H15A H 0.9269 0.0350 0.1571 0.072 Uiso 1 1 calc
H15B H 0.9815 0.1418 0.1976 0.072 Uiso 1 1 calc
H15C H 0.9095 0.1408 0.0755 0.072 Uiso 1 1 calc
C16 C 0.8504(12) 0.2580(16) 0.2336(19) 0.048(4) Uiso 1 1 d
H16 H 0.8792 0.3112 0.2022 0.058 Uiso 1 1 calc
C17 C 0.8215(11) 0.0699(18) 0.2706(19) 0.048(4) Uiso 1 1 d
H17A H 0.8391 -0.0022 0.2526 0.072 Uiso 1 1 calc
H17B H 0.7613 0.0773 0.2365 0.072 Uiso 1 1 calc
H17C H 0.8354 0.0794 0.3564 0.072 Uiso 1 1 calc
O10 O 0.8886(8) 0.4412(13) 0.4491(13) 0.058(7) Uiso 1 1 d
H10A H 0.8646 0.4064 0.3845 0.087 Uiso 1 1 d
H10B H 0.9363 0.4089 0.4755 0.087 Uiso 1 1 d
O11 O 0.9260 0.0815 0.7763 0.061 Uiso 1 1 d
H11A H 0.9498 0.0410 0.7353 0.091 Uiso 1 1 d
H11B H 0.8980 0.0356 0.8060 0.091 Uiso 1 1 d

loop_
_atom_type_symbol
_atom_type_description
_atom_type_scat_dispersion_real
_atom_type_scat_dispersion_imag
_atom_type_scat_source
Zn Zn 0.3242 0.9375 'International Tables Vol C Tables 4.2.6.8 and 6.1.1.4'
O O 0.0056 0.0036 'International Tables Vol C Tables 4.2.6.8 and 6.1.1.4'
N N 0.0030 0.0019 'International Tables Vol C Tables 4.2.6.8 and 6.1.1.4'
C C 0.0015 0.0009 'International Tables Vol C Tables 4.2.6.8 and 6.1.1.4'
H H 0.0000 0.0000 'International Tables Vol C Tables 4.2.6.8 and 6.1.1.4'

loop_
_geom_angle_atom_site_label_1
_geom_angle_atom_site_label_2
_geom_angle_atom_site_label_3
_geom_angle
_geom_angle_site_symmetry_1
_geom_angle_site_symmetry_3
O8 Zn1 O1 85.3(5) 4_565 .
O8 Zn1 N1 138.9(5) 4_565 .
O1 Zn1 N1 76.6(6) . .
O8 Zn1 O5 111.0(6) 4_565 .
O1 Zn1 O5 109.8(5) . .
N1 Zn1 O5 109.8(5) . .
O8 Zn1 O10 99.7(6) 4_565 .
O1 Zn1 O10 150.6(5) . .
N1 Zn1 O10 81.0(6) . .
O5 Zn1 O10 95.6(5) . .
C7 O1 Zn1 118.0(13) . .
C7 O2 Zn2 126.2(13) . 2_656
C6 O4 Zn2 113.1(14) . 3_766
C5 N1 C1 118.2(19) . .
C5 N1 Zn1 126.9(15) . .
C1 N1 Zn1 114.8(14) . .
N1 C1 C2 123(2) . .
N1 C1 C7 114.7(18) . .
C2 C1 C7 123(2) . .
C1 C2 C3 119(2) . .
C1 C2 H2 120.7 . .
C3 C2 H2 120.8 . .
C4 C3 C2 120(2) . .
C4 C3 H3 120.1 . .
C2 C3 H3 120.1 . .
C3 C4 C5 118(2) . .
C3 C4 C6 122(2) . .
C5 C4 C6 119.4(19) . .
N1 C5 C4 123(2) . .
N1 C5 H5 118.6 . .
C4 C5 H5 118.8 . .
O3 C6 O4 126(2) . .
O3 C6 C4 118.9(19) . .
O4 C6 C4 114.8(19) . .
O2 C7 O1 125.1(19) . .
O2 C7 C1 119.0(18) . .
O1 C7 C1 115.9(18) . .
O7 Zn2 O2 85.5(6) 4_565 2_646
O7 Zn2 O5 88.1(5) 4_565 .
O2 Zn2 O5 83.5(6) 2_646 .
O7 Zn2 N2 161.0(7) 4_565 .
O2 Zn2 N2 104.1(6) 2_646 .
O5 Zn2 N2 77.0(6) . .
O7 Zn2 O11 100.2(4) 4_565 .
O2 Zn2 O11 99.1(4) 2_646 .
O5 Zn2 O11 171.4(3) . .
N2 Zn2 O11 94.5(5) . .
O7 Zn2 O4 81.6(5) 4_565 3_766
O2 Zn2 O4 162.8(5) 2_646 3_766
O5 Zn2 O4 84.6(6) . 3_766
N2 Zn2 O4 85.3(6) . 3_766
O11 Zn2 O4 94.4(4) . 3_766
C14 O5 Zn2 117.8(12) . .
C14 O5 Zn1 123.8(13) . .
Zn2 O5 Zn1 112.7(6) . .
C13 O7 Zn2 154.5(14) . 4_666
C13 O8 Zn1 112.6(11) . 4_666
C8 N2 C12 118.2(15) . .
C8 N2 Zn2 114.8(12) . .
C12 N2 Zn2 126.8(14) . .
N2 C8 C9 122.5(18) . .
N2 C8 C14 114.7(15) . .
C9 C8 C14 122.8(19) . .
C8 C9 C10 119(2) . .
C8 C9 H9 120.4 . .
C10 C9 H9 120.4 . .
C10 C11 C12 118.2(18) . .
C10 C11 C13 122.0(16) . .
C12 C11 C13 119.7(19) . .
C11 C10 C9 119.1(17) . .
C11 C10 H10 120.5 . .
C9 C10 H10 120.4 . .
N2 C12 C11 122.6(19) . .
N2 C12 H12 118.7 . .
C11 C12 H12 118.7 . .
O7 C13 O8 126.3(17) . .
O7 C13 C11 119.0(18) . .
O8 C13 C11 114.7(15) . .
O6 C14 O5 125.5(17) . .
O6 C14 C8 118.9(16) . .
O5 C14 C8 115.6(18) . .
C16 N3 C17 120.0(19) . .
C16 N3 C15 123.0(18) . .
C17 N3 C15 117.0(16) . .
N3 C15 H15A 109.5 . .
N3 C15 H15B 109.5 . .
H15A C15 H15B 109.5 . .
N3 C15 H15C 109.4 . .
H15A C15 H15C 109.4 . .
H15B C15 H15C 109.5 . .
O9 C16 N3 121(2) . .
O9 C16 H16 119.6 . .
N3 C16 H16 119.5 . .
N3 C17 H17A 109.4 . .
N3 C17 H17B 109.4 . .
H17A C17 H17B 109.5 . .
N3 C17 H17C 109.4 . .
H17A C17 H17C 109.5 . .
H17B C17 H17C 109.5 . .
Zn1 O10 H10A 120.4 . .
Zn1 O10 H10B 120.7 . .
H10A O10 H10B 104.0 . .
Zn2 O11 H11A 126.6 . .
Zn2 O11 H11B 125.8 . .
H11A O11 H11B 103.5 . .

loop_
_geom_bond_atom_site_label_1
_geom_bond_atom_site_label_2
_geom_bond_distance
_geom_bond_site_symmetry_2
Zn1 O8 1.965(13) 4_565
Zn1 O1 2.094(14) .
Zn1 N1 2.121(18) .
Zn1 O5 2.128(12) .
Zn1 O10 2.473(16) .
O1 C7 1.27(2) .
O2 C7 1.24(2) .
O2 Zn2 2.074(16) 2_656
O3 C6 1.24(3) .
O4 C6 1.25(3) .
O4 Zn2 2.265(15) 3_766
N1 C5 1.33(3) .
N1 C1 1.34(3) .
C1 C2 1.37(3) .
C1 C7 1.50(3) .
C2 C3 1.38(3) .
C2 H2 0.9296 .
C3 C4 1.37(3) .
C3 H3 0.93 .
C4 C5 1.39(3) .
C4 C6 1.50(3) .
C5 H5 0.93 .
Zn2 O7 1.958(12) 4_565
Zn2 O2 2.074(16) 2_646
Zn2 O5 2.095(15) .
Zn2 N2 2.114(14) .
Zn2 O11 2.253(3) .
Zn2 O4 2.265(15) 3_766
O5 C14 1.27(2) .
O6 C14 1.23(2) .
O7 C13 1.24(2) .
O7 Zn2 1.958(12) 4_666
O8 C13 1.26(2) .
O8 Zn1 1.965(13) 4_666
N2 C8 1.34(3) .
N2 C12 1.34(2) .
C8 C9 1.36(3) .
C8 C14 1.51(3) .
C9 C10 1.38(3) .
C9 H9 0.93 .
C11 C10 1.38(3) .
C11 C12 1.38(3) .
C11 C13 1.50(3) .
C10 H10 0.93 .
C12 H12 0.93 .
O9 C16 1.24(3) .
N3 C16 1.30(3) .
N3 C17 1.45(3) .
N3 C15 1.47(3) .
C15 H15A 0.96 .
C15 H15B 0.96 .
C15 H15C 0.96 .
C16 H16 0.93 .
C17 H17A 0.96 .
C17 H17B 0.96 .
C17 H17C 0.96 .
O10 H10A 0.85 .
O10 H10B 0.85 .
O11 H11A 0.85 .
O11 H11B 0.85 .
